data_4317859
loop_
_publ_author_name
'Rong Cao'
'Daofeng Sun'
'Yucang Liang'
'Maochun Hong'
'Kazuyuki Tatsumi'
'Qian Shi'

_publ_section_title
;
 Syntheses and Characterizations of Three-Dimensional Channel-like
 Polymeric Lanthanide Complexes Constructed by
 1,2,4,5-Benzenetetracarboxylic Acid
;
_journal_name_full 'Inorganic Chemistry'
_journal_page_first 2087
_journal_page_last 2094
_journal_paper_doi 10.1021/ic0110124
_journal_volume 41
_journal_year 2002
_chemical_formula_sum 'C10 H8 O11 Tb'
_chemical_formula_weight 463.08
_chemical_name_systematic
;
  ?
;
_space_group_IT_number 14
_symmetry_cell_setting monoclinic
_symmetry_space_group_name_Hall '-P 2yn'
_symmetry_space_group_name_H-M 'P 1 21/n 1'
_atom_sites_solution_hydrogens geom
_atom_sites_solution_primary direct
_atom_sites_solution_secondary difmap
_audit_creation_method SHELXL-97
_cell_angle_alpha 90.00
_cell_angle_beta 97.109(2)
_cell_angle_gamma 90.00
_cell_formula_units_Z 4
_cell_length_a 10.7246(12)
_cell_length_b 7.1693(9)
_cell_length_c 17.158(2)
_cell_measurement_temperature 293(2)
_cell_volume 1309.1(3)
_computing_structure_refinement 'SHELXL-97 (Sheldrick, 1997)'
_computing_structure_solution 'SHELXS-97 (Sheldrick, 1990)'
_diffrn_ambient_temperature 293(2)
_diffrn_measured_fraction_theta_full 0.971
_diffrn_measured_fraction_theta_max 0.971
_diffrn_radiation_monochromator graphite
_diffrn_radiation_source 'fine-focus sealed tube'
_diffrn_radiation_type MoK\a
_diffrn_radiation_wavelength 0.71073
_diffrn_reflns_av_R_equivalents 0.0714
_diffrn_reflns_av_sigmaI/netI 0.1203
_diffrn_reflns_limit_h_max 12
_diffrn_reflns_limit_h_min -11
_diffrn_reflns_limit_k_max 8
_diffrn_reflns_limit_k_min -6
_diffrn_reflns_limit_l_max 16
_diffrn_reflns_limit_l_min -20
_diffrn_reflns_number 4422
_diffrn_reflns_theta_full 25.06
_diffrn_reflns_theta_max 25.06
_diffrn_reflns_theta_min 2.13
_exptl_absorpt_coefficient_mu 5.463
_exptl_crystal_colour colorless
_exptl_crystal_density_diffrn 2.350
_exptl_crystal_density_method 'not measured'
_exptl_crystal_description prism
_exptl_crystal_F_000 884
_exptl_crystal_size_max 0.40
_exptl_crystal_size_mid 0.10
_exptl_crystal_size_min 0.10?
_refine_diff_density_max 1.205
_refine_diff_density_min -1.530
_refine_diff_density_rms 0.285
_refine_ls_extinction_method none
_refine_ls_goodness_of_fit_ref 0.976
_refine_ls_hydrogen_treatment mixed
_refine_ls_matrix_type full
_refine_ls_number_parameters 199
_refine_ls_number_reflns 2264
_refine_ls_number_restraints 0
_refine_ls_restrained_S_all 0.976
_refine_ls_R_factor_all 0.0913
_refine_ls_R_factor_gt 0.0498
_refine_ls_shift/su_max 0.001
_refine_ls_shift/su_mean 0.000
_refine_ls_structure_factor_coef Fsqd
_refine_ls_weighting_details 'calc w=1/[\s^2^(Fo^2^)+(0.0336P)^2^+0.0000P] where P=(Fo^2^+2Fc^2^)/3'
_refine_ls_weighting_scheme calc
_refine_ls_wR_factor_gt 0.0943
_refine_ls_wR_factor_ref 0.1079
_reflns_number_gt 1550
_reflns_number_total 2264
_reflns_threshold_expression >2sigma(I)
_cod_data_source_file ic0110124_3.cif
_cod_data_source_block Tb
_cod_database_code 4317859

loop_
_symmetry_equiv_pos_as_xyz
'x, y, z'
'-x+1/2, y+1/2, -z+1/2'
'-x, -y, -z'
'x-1/2, -y-1/2, z-1/2'

loop_
_atom_site_label
_atom_site_type_symbol
_atom_site_fract_x
_atom_site_fract_y
_atom_site_fract_z
_atom_site_U_iso_or_equiv
_atom_site_adp_type
_atom_site_occupancy
_atom_site_symmetry_multiplicity
_atom_site_calc_flag
_atom_site_refinement_flags
_atom_site_disorder_assembly
_atom_site_disorder_group
Tb Tb 0.17571(5) -0.47995(7) 0.74673(3) 0.01250(18) Uani 1 1 d . . .
O0 O -0.0105(8) -0.6159(12) 0.7825(5) 0.036(2) Uani 1 1 d . . .
OW1 O 0.2471(8) 0.2442(14) 0.3865(6) 0.048(3) Uani 1 1 d . . .
O1 O 0.4164(8) -0.0761(10) 0.8861(5) 0.024(2) Uani 1 1 d . . .
O2 O 0.3535(7) -0.3096(9) 0.8083(4) 0.0129(18) Uani 1 1 d . . .
OW2 O 0.6485(8) -0.4409(12) 0.7334(6) 0.043(3) Uani 1 1 d . . .
O3 O 0.2949(7) -0.6920(11) 0.8299(4) 0.020(2) Uani 1 1 d . . .
O4 O 0.4938(7) -0.7521(10) 0.8150(4) 0.018(2) Uani 1 1 d . . .
O10 O 0.1548(7) -0.0288(11) 0.8237(4) 0.0195(18) Uani 1 1 d . . .
O11 O 0.1139(7) -0.3212(10) 0.8568(4) 0.0179(19) Uani 1 1 d . . .
O12 O -0.1520(8) -0.3194(11) 0.8505(5) 0.033(2) Uani 1 1 d . . .
O13 O -0.1503(9) -0.4560(12) 0.9677(5) 0.038(2) Uani 1 1 d . . .
C1 C 0.4931(11) -0.3127(15) 1.0111(7) 0.017(3) Uani 1 1 d . . .
H1A H 0.4901 -0.1845 1.0188 0.020 Uiso 1 1 calc R . .
C2 C 0.4505(11) -0.3820(14) 0.9378(7) 0.015(3) Uani 1 1 d . . .
C3 C 0.4594(11) -0.5758(14) 0.9259(7) 0.015(3) Uani 1 1 d . . .
C4 C 0.4049(10) -0.2485(16) 0.8733(7) 0.016(3) Uani 1 1 d . . .
C5 C 0.4140(12) -0.6724(15) 0.8512(7) 0.021(3) Uani 1 1 d . . .
C10 C 0.0984(11) 0.0892(15) 0.9701(7) 0.024(3) Uani 1 1 d . . .
H10A H 0.1645 0.1498 0.9504 0.028 Uiso 1 1 calc R . .
C11 C 0.0480(11) -0.0717(15) 0.9323(7) 0.021(3) Uani 1 1 d . . .
C12 C -0.0531(11) -0.1611(16) 0.9639(7) 0.020(3) Uani 1 1 d . . .
C13 C 0.1109(10) -0.1475(16) 0.8641(7) 0.013(3) Uani 1 1 d . . .
C14 C -0.1203(11) -0.3194(17) 0.9222(7) 0.022(3) Uani 1 1 d . . .

loop_
_atom_site_aniso_label
_atom_site_aniso_U_11
_atom_site_aniso_U_22
_atom_site_aniso_U_33
_atom_site_aniso_U_23
_atom_site_aniso_U_13
_atom_site_aniso_U_12
Tb 0.0151(3) 0.0121(3) 0.0100(3) -0.0004(3) 0.0004(2) 0.0002(3)
O0 0.030(6) 0.032(5) 0.049(7) -0.009(5) 0.018(5) -0.014(4)
OW1 0.028(6) 0.047(6) 0.070(8) 0.020(6) 0.006(5) 0.009(5)
O1 0.048(6) 0.008(4) 0.016(5) -0.005(3) -0.001(4) -0.007(4)
O2 0.017(5) 0.008(4) 0.012(4) 0.001(3) -0.003(4) 0.000(3)
OW2 0.036(6) 0.031(5) 0.059(7) 0.012(5) -0.004(5) 0.000(4)
O3 0.010(5) 0.031(5) 0.017(5) 0.004(4) -0.003(4) 0.004(4)
O4 0.012(5) 0.023(5) 0.018(5) -0.007(4) -0.003(4) 0.001(4)
O10 0.026(5) 0.020(4) 0.015(4) 0.009(4) 0.011(4) 0.001(4)
O11 0.020(5) 0.016(4) 0.020(5) -0.009(4) 0.008(4) 0.001(4)
O12 0.044(6) 0.029(5) 0.026(6) 0.001(4) -0.002(5) -0.007(4)
O13 0.056(7) 0.024(5) 0.033(5) -0.002(4) 0.009(5) -0.020(5)
C1 0.020(7) 0.010(6) 0.021(8) 0.000(5) 0.004(6) -0.005(5)
C2 0.017(7) 0.008(6) 0.019(7) -0.001(5) 0.003(6) -0.006(5)
C3 0.019(7) 0.010(6) 0.014(7) -0.001(5) -0.008(6) 0.003(5)
C4 0.008(7) 0.018(7) 0.020(7) 0.008(6) -0.009(6) 0.005(5)
C5 0.028(8) 0.012(6) 0.023(8) 0.012(5) 0.004(7) 0.008(6)
C10 0.027(8) 0.009(6) 0.038(9) -0.006(6) 0.019(7) -0.004(5)
C11 0.024(8) 0.014(6) 0.024(7) 0.005(5) -0.001(6) 0.006(5)
C12 0.030(8) 0.017(6) 0.014(7) -0.003(5) 0.006(6) -0.008(5)
C13 0.000(6) 0.023(7) 0.015(7) 0.001(5) -0.005(5) 0.005(5)
C14 0.025(8) 0.021(7) 0.020(8) -0.010(6) 0.004(6) 0.006(6)

loop_
_atom_type_symbol
_atom_type_description
_atom_type_scat_dispersion_real
_atom_type_scat_dispersion_imag
_atom_type_scat_source
C C 0.0033 0.0016 'International Tables Vol C Tables 4.2.6.8 and 6.1.1.4'
H H 0.0000 0.0000 'International Tables Vol C Tables 4.2.6.8 and 6.1.1.4'
O O 0.0106 0.0060 'International Tables Vol C Tables 4.2.6.8 and 6.1.1.4'
Tb Tb -0.1723 4.1537 'International Tables Vol C Tables 4.2.6.8 and 6.1.1.4'

loop_
_geom_angle_atom_site_label_1
_geom_angle_atom_site_label_2
_geom_angle_atom_site_label_3
_geom_angle
_geom_angle_site_symmetry_1
_geom_angle_site_symmetry_3
_geom_angle_publ_flag
O10 Tb O3 79.5(3) 2_546 . ?
O10 Tb O11 143.0(3) 2_546 . ?
O3 Tb O11 90.6(3) . . ?
O10 Tb O0 144.0(3) 2_546 . ?
O3 Tb O0 89.4(3) . . ?
O11 Tb O0 70.3(3) . . ?
O10 Tb O2 71.1(3) 2_546 . ?
O3 Tb O2 73.7(3) . . ?
O11 Tb O2 71.9(3) . . ?
O0 Tb O2 138.2(3) . . ?
O10 Tb O1 74.2(3) 2_546 2_546 ?
O3 Tb O1 120.4(3) . 2_546 ?
O11 Tb O1 138.7(3) . 2_546 ?
O0 Tb O1 82.5(3) . 2_546 ?
O2 Tb O1 139.0(3) . 2_546 ?
O10 Tb O3 72.1(3) 2_546 2_556 ?
O3 Tb O3 139.65(12) . 2_556 ?
O11 Tb O3 95.1(3) . 2_556 ?
O0 Tb O3 130.1(3) . 2_556 ?
O2 Tb O3 70.4(2) . 2_556 ?
O1 Tb O3 78.8(2) 2_546 2_556 ?
O10 Tb O2 74.8(3) 2_546 2_546 ?
O3 Tb O2 70.0(2) . 2_546 ?
O11 Tb O2 135.0(3) . 2_546 ?
O0 Tb O2 69.2(3) . 2_546 ?
O2 Tb O2 133.63(18) . 2_546 ?
O1 Tb O2 51.9(2) 2_546 2_546 ?
O3 Tb O2 126.2(2) 2_556 2_546 ?
O10 Tb O4 116.0(3) 2_546 2_556 ?
O3 Tb O4 164.5(3) . 2_556 ?
O11 Tb O4 76.7(3) . 2_556 ?
O0 Tb O4 78.0(3) . 2_556 ?
O2 Tb O4 110.0(2) . 2_556 ?
O1 Tb O4 67.4(2) 2_546 2_556 ?
O3 Tb O4 52.0(2) 2_556 2_556 ?
O2 Tb O4 112.8(2) 2_546 2_556 ?
O10 Tb C5 92.2(3) 2_546 2_556 ?
O3 Tb C5 166.2(3) . 2_556 ?
O11 Tb C5 89.5(3) . 2_556 ?
O0 Tb C5 103.6(3) . 2_556 ?
O2 Tb C5 93.3(3) . 2_556 ?
O1 Tb C5 66.8(3) 2_546 2_556 ?
O3 Tb C5 26.8(3) 2_556 2_556 ?
O2 Tb C5 118.6(3) 2_546 2_556 ?
O4 Tb C5 26.0(3) 2_556 2_556 ?
O10 Tb C4 73.3(3) 2_546 2_546 ?
O3 Tb C4 95.4(3) . 2_546 ?
O11 Tb C4 143.5(3) . 2_546 ?
O0 Tb C4 73.8(3) . 2_546 ?
O2 Tb C4 144.1(3) . 2_546 ?
O1 Tb C4 25.9(3) 2_546 2_546 ?
O3 Tb C4 102.9(3) 2_556 2_546 ?
O2 Tb C4 26.0(3) 2_546 2_546 ?
O4 Tb C4 89.7(3) 2_556 2_546 ?
C5 Tb C4 92.6(3) 2_556 2_546 ?
O10 Tb Tb 79.15(19) 2_546 2_556 ?
O3 Tb Tb 112.67(19) . 2_556 ?
O11 Tb Tb 71.98(18) . 2_556 ?
O0 Tb Tb 136.2(2) . 2_556 ?
O2 Tb Tb 38.99(16) . 2_556 ?
O1 Tb Tb 113.38(18) 2_546 2_556 ?
O3 Tb Tb 34.79(17) 2_556 2_556 ?
O2 Tb Tb 152.80(18) 2_546 2_556 ?
O4 Tb Tb 72.26(17) 2_556 2_556 ?
C5 Tb Tb 54.5(2) 2_556 2_556 ?
C4 Tb Tb 135.9(2) 2_546 2_556 ?
C4 O1 Tb 95.4(7) . 2_556 ?
C4 O2 Tb 143.5(8) . . ?
C4 O2 Tb 91.4(6) . 2_556 ?
Tb O2 Tb 104.8(3) . 2_556 ?
C5 O3 Tb 123.0(7) . . ?
C5 O3 Tb 93.1(7) . 2_546 ?
Tb O3 Tb 108.1(3) . 2_546 ?
C5 O4 Tb 90.1(7) . 2_546 ?
C13 O10 Tb 140.8(7) . 2_556 ?
C13 O11 Tb 124.8(8) . . ?
C2 C1 C3 123.5(10) . 3_647 ?
C1 C2 C3 117.9(11) . . ?
C1 C2 C4 119.0(10) . . ?
C3 C2 C4 123.0(11) . . ?
C1 C3 C2 118.6(11) 3_647 . ?
C1 C3 C5 116.9(10) 3_647 . ?
C2 C3 C5 124.3(10) . . ?
O1 C4 O2 121.3(10) . . ?
O1 C4 C2 118.8(10) . . ?
O2 C4 C2 119.9(10) . . ?
O1 C4 Tb 58.8(6) . 2_556 ?
O2 C4 Tb 62.5(5) . 2_556 ?
C2 C4 Tb 177.5(8) . 2_556 ?
O4 C5 O3 121.5(11) . . ?
O4 C5 C3 117.9(11) . . ?
O3 C5 C3 120.1(11) . . ?
O4 C5 Tb 63.9(6) . 2_546 ?
O3 C5 Tb 60.2(6) . 2_546 ?
C3 C5 Tb 156.3(8) . 2_546 ?
C12 C10 C11 122.1(12) 3_557 . ?
C10 C11 C12 117.6(12) . . ?
C10 C11 C13 117.9(11) . . ?
C12 C11 C13 124.3(10) . . ?
C10 C12 C11 120.3(11) 3_557 . ?
C10 C12 C14 118.7(11) 3_557 . ?
C11 C12 C14 120.6(11) . . ?
O10 C13 O11 128.0(11) . . ?
O10 C13 C11 115.1(10) . . ?
O11 C13 C11 116.8(10) . . ?
O12 C14 O13 122.2(11) . . ?
O12 C14 C12 122.6(12) . . ?
O13 C14 C12 115.0(10) . . ?

loop_
_geom_bond_atom_site_label_1
_geom_bond_atom_site_label_2
_geom_bond_distance
_geom_bond_site_symmetry_2
_geom_bond_publ_flag
Tb O10 2.330(7) 2_546 ?
Tb O3 2.352(7) . ?
Tb O11 2.369(7) . ?
Tb O0 2.370(8) . ?
Tb O2 2.396(7) . ?
Tb O1 2.468(8) 2_546 ?
Tb O3 2.489(8) 2_556 ?
Tb O2 2.550(7) 2_546 ?
Tb O4 2.573(7) 2_556 ?
Tb C5 2.865(12) 2_556 ?
Tb C4 2.873(11) 2_546 ?
Tb Tb 3.9188(6) 2_556 ?
O1 C4 1.259(13) . ?
O1 Tb 2.468(8) 2_556 ?
O2 C4 1.260(12) . ?
O2 Tb 2.550(7) 2_556 ?
O3 C5 1.292(13) . ?
O3 Tb 2.489(8) 2_546 ?
O4 C5 1.255(14) . ?
O4 Tb 2.573(7) 2_546 ?
O10 C13 1.228(13) . ?
O10 Tb 2.330(7) 2_556 ?
O11 C13 1.253(13) . ?
O12 C14 1.236(14) . ?
O13 C14 1.318(14) . ?
C1 C2 1.376(16) . ?
C1 C3 1.389(15) 3_647 ?
C2 C3 1.410(14) . ?
C2 C4 1.499(15) . ?
C3 C1 1.389(15) 3_647 ?
C3 C5 1.485(16) . ?
C4 Tb 2.873(11) 2_556 ?
C5 Tb 2.865(12) 2_546 ?
C10 C12 1.386(16) 3_557 ?
C10 C11 1.399(15) . ?
C11 C12 1.423(16) . ?
C11 C13 1.520(16) . ?
C12 C10 1.386(16) 3_557 ?
C12 C14 1.481(16) . ?
